data_4300354
_journal_name_full 'Inorganic Chemistry'
_journal_year 2006
_chemical_formula_sum 'C14 H28 N7 Nd O13'
_chemical_formula_weight 646.67
_space_group_IT_number 14
_symmetry_cell_setting monoclinic
_symmetry_space_group_name_Hall '-P 2yn'
_symmetry_space_group_name_H-M 'P 1 21/n 1'
_cell_angle_alpha 90.00
_cell_angle_beta 100.5420(10)
_cell_angle_gamma 90.00
_cell_formula_units_Z 4
_cell_length_a 10.71570(10)
_cell_length_b 16.3446(2)
_cell_length_c 14.4342(2)
_cell_measurement_temperature 173(2)
_cell_volume 2485.39(5)
_diffrn_ambient_temperature 173(2)
_exptl_crystal_density_diffrn 1.728
_cod_depositor_comments
;
The following automatic conversions were performed:
'_symmetry_cell_setting' value 'Monoclinic' changed to 'monoclinic'
according to '/home/saulius/struct/CIF-dictionaries/cif_core.dic'
dictionary named 'cif_core.dic' version 2.4.1 from 2010-06-29.

Automatic conversion script
Id: cif_fix_enum 1527 2010-12-29 10:47:43Z saulius 
;
_cod_original_sg_symbol_H-M 'P 21/n'
_cod_database_code 4300354

loop_
_symmetry_equiv_pos_as_xyz
'x, y, z'
'-x+1/2, y+1/2, -z+1/2'
'-x, -y, -z'
'x-1/2, -y-1/2, z-1/2'

loop_
_atom_site_label
_atom_site_type_symbol
_atom_site_fract_x
_atom_site_fract_y
_atom_site_fract_z
_atom_site_U_iso_or_equiv
_atom_site_adp_type
_atom_site_occupancy
_atom_site_symmetry_multiplicity
_atom_site_calc_flag
_atom_site_refinement_flags
_atom_site_disorder_assembly
_atom_site_disorder_group
Nd Nd 0.629905(9) 0.217192(7) 0.633627(7) 0.01658(4) Uani 1 1 d . . .
O1 O 0.65845(14) 0.18488(10) 0.80041(10) 0.0268(3) Uani 1 1 d . . .
O2 O 0.82337(14) 0.13954(10) 0.69096(10) 0.0262(3) Uani 1 1 d . . .
O3 O 0.46823(13) 0.21786(9) 0.48735(10) 0.0219(3) Uani 1 1 d . . .
O4 O 0.69222(13) 0.13398(10) 0.50924(9) 0.0247(3) Uani 1 1 d . . .
N1 N 0.66601(18) 0.09631(13) 0.91941(13) 0.0320(5) Uani 1 1 d . . .
N2 N 1.02454(16) 0.14898(12) 0.76684(12) 0.0249(4) Uani 1 1 d . . .
N3 N 0.31306(16) 0.12958(11) 0.42528(12) 0.0212(4) Uani 1 1 d . . .
N4 N 0.74356(17) 0.13483(12) 0.36586(12) 0.0270(4) Uani 1 1 d . . .
C1 C 0.5294(3) 0.1050(2) 0.9171(2) 0.0532(8) Uani 1 1 d . . .
H1A H 0.4937 0.1436 0.8673 0.080 Uiso 1 1 calc R . .
H1B H 0.5151 0.1257 0.9781 0.080 Uiso 1 1 calc R . .
H1C H 0.4881 0.0517 0.9046 0.080 Uiso 1 1 calc R . .
C2 C 0.7205(2) 0.13593(13) 0.85671(14) 0.0218(4) Uani 1 1 d . . .
C3 C 0.86059(19) 0.12283(14) 0.86005(14) 0.0235(4) Uani 1 1 d . . .
H3A H 0.8823 0.0658 0.8797 0.028 Uiso 1 1 calc R . .
H3B H 0.9087 0.1595 0.9083 0.028 Uiso 1 1 calc R . .
C4 C 0.90161(19) 0.13864(13) 0.76679(14) 0.0206(4) Uani 1 1 d . . .
C5 C 1.0655(2) 0.15783(19) 0.67546(16) 0.0404(6) Uani 1 1 d . . .
H5A H 1.0599 0.1047 0.6434 0.061 Uiso 1 1 calc R . .
H5B H 1.1535 0.1773 0.6857 0.061 Uiso 1 1 calc R . .
H5C H 1.0105 0.1973 0.6364 0.061 Uiso 1 1 calc R . .
C6 C 1.1263(2) 0.14074(16) 0.84966(15) 0.0312(5) Uani 1 1 d . . .
H6A H 1.0892 0.1280 0.9052 0.047 Uiso 1 1 calc R . .
H6B H 1.1737 0.1922 0.8601 0.047 Uiso 1 1 calc R . .
H6C H 1.1838 0.0965 0.8389 0.047 Uiso 1 1 calc R . .
C7 C 0.7342(3) 0.04288(19) 0.99375(18) 0.0478(7) Uani 1 1 d . . .
H7A H 0.7263 -0.0141 0.9725 0.072 Uiso 1 1 calc R . .
H7B H 0.6978 0.0489 1.0509 0.072 Uiso 1 1 calc R . .
H7C H 0.8241 0.0583 1.0074 0.072 Uiso 1 1 calc R . .
C8 C 0.2200(2) 0.17102(17) 0.47169(17) 0.0331(6) Uani 1 1 d . . .
H8A H 0.2627 0.2134 0.5140 0.050 Uiso 1 1 calc R . .
H8B H 0.1807 0.1311 0.5082 0.050 Uiso 1 1 calc R . .
H8C H 0.1545 0.1962 0.4240 0.050 Uiso 1 1 calc R . .
C9 C 0.43138(18) 0.15711(13) 0.43591(13) 0.0184(4) Uani 1 1 d . . .
C10 C 0.52072(19) 0.11609(15) 0.38009(15) 0.0245(5) Uani 1 1 d . . .
H10A H 0.5036 0.0565 0.3773 0.029 Uiso 1 1 calc R . .
H10B H 0.5036 0.1373 0.3148 0.029 Uiso 1 1 calc R . .
C11 C 0.65832(19) 0.13003(13) 0.42184(14) 0.0189(4) Uani 1 1 d . . .
C12 C 0.8777(2) 0.1428(2) 0.40901(19) 0.0481(8) Uani 1 1 d . . .
H12A H 0.8861 0.1800 0.4631 0.072 Uiso 1 1 calc R . .
H12B H 0.9252 0.1648 0.3626 0.072 Uiso 1 1 calc R . .
H12C H 0.9118 0.0889 0.4302 0.072 Uiso 1 1 calc R . .
C13 C 0.7184(2) 0.12485(17) 0.26322(15) 0.0353(6) Uani 1 1 d . . .
H13A H 0.6275 0.1156 0.2412 0.053 Uiso 1 1 calc R . .
H13B H 0.7664 0.0779 0.2462 0.053 Uiso 1 1 calc R . .
H13C H 0.7446 0.1744 0.2337 0.053 Uiso 1 1 calc R . .
C14 C 0.2646(2) 0.05739(14) 0.36913(16) 0.0280(5) Uani 1 1 d . . .
H14A H 0.3129 0.0497 0.3183 0.042 Uiso 1 1 calc R . .
H14B H 0.1747 0.0655 0.3420 0.042 Uiso 1 1 calc R . .
H14C H 0.2739 0.0088 0.4097 0.042 Uiso 1 1 calc R . .
N10 N 0.41863(18) 0.10540(12) 0.66665(15) 0.0312(4) Uani 1 1 d . . .
O11 O 0.51891(14) 0.08136(10) 0.63840(12) 0.0319(4) Uani 1 1 d . . .
O12 O 0.40745(14) 0.18103(10) 0.67868(11) 0.0277(3) Uani 1 1 d . . .
O13 O 0.33769(17) 0.05619(12) 0.68010(16) 0.0541(6) Uani 1 1 d . . .
N20 N 0.52548(17) 0.38619(12) 0.66309(13) 0.0261(4) Uani 1 1 d . . .
O21 O 0.55563(16) 0.36709(10) 0.58487(11) 0.0321(4) Uani 1 1 d . . .
O22 O 0.53490(15) 0.33059(9) 0.72485(11) 0.0296(4) Uani 1 1 d . . .
O23 O 0.48988(16) 0.45546(10) 0.67866(13) 0.0383(4) Uani 1 1 d . . .
N30 N 0.84392(17) 0.33554(12) 0.62829(13) 0.0269(4) Uani 1 1 d . . .
O31 O 0.80294(14) 0.31913(10) 0.70343(10) 0.0273(3) Uani 1 1 d . . .
O32 O 0.79439(15) 0.29779(10) 0.55449(11) 0.0310(4) Uani 1 1 d . . .
O33 O 0.92982(17) 0.38536(13) 0.62891(13) 0.0468(5) Uani 1 1 d . . .

loop_
_atom_site_aniso_label
_atom_site_aniso_U_11
_atom_site_aniso_U_22
_atom_site_aniso_U_33
_atom_site_aniso_U_23
_atom_site_aniso_U_13
_atom_site_aniso_U_12
Nd 0.01412(6) 0.02120(6) 0.01460(6) -0.00003(4) 0.00310(4) 0.00043(5)
O1 0.0275(8) 0.0350(9) 0.0197(7) 0.0069(7) 0.0086(6) 0.0087(7)
O2 0.0202(8) 0.0391(10) 0.0183(7) -0.0037(7) 0.0006(6) 0.0082(7)
O3 0.0177(7) 0.0241(8) 0.0225(7) -0.0035(6) 0.0001(6) 0.0019(6)
O4 0.0191(7) 0.0372(9) 0.0168(7) -0.0040(6) 0.0005(6) 0.0058(6)
N1 0.0279(10) 0.0435(13) 0.0245(10) 0.0133(9) 0.0045(8) -0.0037(9)
N2 0.0183(9) 0.0355(11) 0.0200(9) 0.0010(8) 0.0012(7) 0.0040(8)
N3 0.0143(8) 0.0270(10) 0.0219(9) 0.0020(7) 0.0020(7) 0.0004(7)
N4 0.0182(9) 0.0417(12) 0.0220(9) -0.0059(8) 0.0059(7) -0.0049(8)
C1 0.0333(15) 0.085(2) 0.0452(16) 0.0229(16) 0.0174(13) 0.0009(15)
C2 0.0252(11) 0.0253(12) 0.0147(9) -0.0008(8) 0.0026(8) -0.0004(9)
C3 0.0232(11) 0.0257(11) 0.0203(10) 0.0020(9) 0.0009(8) 0.0016(9)
C4 0.0227(11) 0.0205(11) 0.0179(10) -0.0022(8) 0.0022(8) 0.0043(8)
C5 0.0264(13) 0.069(2) 0.0284(12) 0.0056(13) 0.0111(10) 0.0095(13)
C6 0.0196(11) 0.0430(15) 0.0281(12) 0.0002(11) -0.0036(9) 0.0007(10)
C7 0.0488(17) 0.0594(19) 0.0329(14) 0.0253(13) 0.0010(12) -0.0092(14)
C8 0.0169(11) 0.0497(17) 0.0330(13) -0.0039(11) 0.0054(9) 0.0029(10)
C9 0.0159(10) 0.0230(11) 0.0155(9) 0.0048(8) 0.0005(7) 0.0026(8)
C10 0.0176(10) 0.0342(13) 0.0215(11) -0.0068(9) 0.0033(8) -0.0011(9)
C11 0.0164(10) 0.0205(11) 0.0200(10) -0.0015(8) 0.0035(8) 0.0003(8)
C12 0.0181(12) 0.089(2) 0.0388(14) -0.0204(15) 0.0082(10) -0.0069(13)
C13 0.0315(13) 0.0542(17) 0.0224(11) 0.0012(11) 0.0110(10) -0.0028(11)
C14 0.0194(11) 0.0296(13) 0.0328(12) 0.0009(10) -0.0014(9) -0.0048(9)
N10 0.0216(10) 0.0284(11) 0.0440(12) 0.0032(9) 0.0072(9) -0.0007(8)
O11 0.0234(8) 0.0253(9) 0.0501(10) -0.0017(8) 0.0149(7) 0.0013(7)
O12 0.0237(8) 0.0247(8) 0.0361(9) 0.0004(7) 0.0096(7) 0.0029(7)
O13 0.0315(10) 0.0336(11) 0.1045(17) 0.0081(11) 0.0314(11) -0.0075(8)
N20 0.0193(9) 0.0231(10) 0.0346(11) -0.0025(8) 0.0019(8) -0.0022(8)
O21 0.0397(10) 0.0319(9) 0.0230(8) 0.0011(7) 0.0016(7) 0.0056(7)
O22 0.0377(9) 0.0211(9) 0.0344(9) 0.0016(7) 0.0184(7) 0.0023(7)
O23 0.0392(10) 0.0199(9) 0.0562(11) -0.0050(8) 0.0095(9) 0.0057(8)
N30 0.0195(9) 0.0358(12) 0.0251(9) 0.0017(8) 0.0033(7) -0.0033(8)
O31 0.0265(8) 0.0381(9) 0.0180(7) -0.0016(7) 0.0059(6) -0.0080(7)
O32 0.0278(9) 0.0455(11) 0.0206(8) -0.0037(7) 0.0068(6) -0.0075(7)
O33 0.0372(10) 0.0614(13) 0.0412(10) 0.0055(9) 0.0057(8) -0.0288(9)

loop_
_geom_bond_atom_site_label_1
_geom_bond_atom_site_label_2
_geom_bond_distance
_geom_bond_site_symmetry_2
_geom_bond_publ_flag
Nd O1 2.4287(14) . ?
Nd O4 2.4409(14) . ?
Nd O2 2.4425(14) . ?
Nd O3 2.4741(14) . ?
Nd O11 2.5256(16) . ?
Nd O31 2.5584(15) . ?
Nd O22 2.5876(15) . ?
Nd O32 2.6236(16) . ?
Nd O21 2.6318(16) . ?
Nd O12 2.6499(15) . ?
O1 C2 1.243(2) . ?
O2 C4 1.251(2) . ?
O3 C9 1.259(2) . ?
O4 C11 1.249(2) . ?
N1 C2 1.331(3) . ?
N1 C1 1.465(3) . ?
N1 C7 1.470(3) . ?
N2 C4 1.328(3) . ?
N2 C6 1.469(3) . ?
N2 C5 1.472(3) . ?
N3 C9 1.328(3) . ?
N3 C8 1.465(3) . ?
N3 C14 1.471(3) . ?
N4 C11 1.328(3) . ?
N4 C13 1.466(3) . ?
N4 C12 1.464(3) . ?
C2 C3 1.509(3) . ?
C3 C4 1.513(3) . ?
C9 C10 1.516(3) . ?
C10 C11 1.505(3) . ?
N10 O13 1.224(2) . ?
N10 O12 1.257(2) . ?
N10 O11 1.279(2) . ?
N20 O23 1.228(2) . ?
N20 O22 1.264(2) . ?
N20 O21 1.269(2) . ?
N30 O33 1.228(2) . ?
N30 O32 1.261(2) . ?
N30 O31 1.271(2) . ?
